data_2020203
loop_
_publ_author_name
'Mohamed, Shaaban K.'
'Younes, Sabry H. H.'
'Abdel-Raheem, Eman M. M.'
'Mague, Joel T.'
'Akkurt, Mehmet'
'Glidewell, Christopher'

_publ_section_title
;
 The interplay of solvation, molecular conformation and supramolecular
 assembly in
 1,1'-({[(ethane-1,2-diyl)dioxy](1,2-phenylene)}bis(methanylylidene))bis(thiosemicarbazide)
 and its <i>N</i>,<i>N</i>-dimethylformamide disolvate
;
_journal_coeditor_code FA3376
_journal_issue 11
_journal_name_full 'Acta Crystallographica Section C'
_journal_page_first
;
;
_journal_paper_doi 10.1107/S2053229615018744
_journal_volume 71
_journal_year 2015
_chemical_formula_iupac 'C18 H20 N6 O2 S2 , 2C3 H7 N O'
_chemical_formula_moiety 'C18 H20 N6 O2 S2, 2(C3 H7 N O)'
_chemical_formula_sum 'C24 H34 N8 O4 S2'
_chemical_formula_weight 562.71
_chemical_name_systematic
;
1,1'-({[(ethane-1,2-diyl)dioxy](1,2-
phenylene)}bis(methanylylidene))bis(thiosemicarbazide)
bis(N,N-dimethylformamide) solvate
;
_space_group_crystal_system monoclinic
_space_group_IT_number 14
_space_group_name_Hall '-P 2ybc'
_space_group_name_H-M_alt 'P 1 21/c 1'
_symmetry_space_group_name_Hall '-P 2ybc'
_symmetry_space_group_name_H-M 'P 1 21/c 1'
_atom_sites_solution_hydrogens geom
_audit_creation_method SHELXL2014
_cell_angle_alpha 90
_cell_angle_beta 101.801(2)
_cell_angle_gamma 90
_cell_formula_units_Z 4
_cell_length_a 11.6081(16)
_cell_length_b 18.136(3)
_cell_length_c 14.186(2)
_cell_measurement_reflns_used 7514
_cell_measurement_temperature 150(2)
_cell_measurement_theta_max 28.732
_cell_measurement_theta_min 1.792
_cell_volume 2923.4(8)
_computing_cell_refinement
;
SAINT (Bruker, 2013)
;
_computing_data_collection
;
APEX2 (Bruker, 2013)
;
_computing_data_reduction
;
SAINT (Bruker, 2013)
;
_computing_molecular_graphics
;
PLATON (Spek, 2009)
;
_computing_publication_material
;
SHELXL2014 (Sheldrick, 2015) and PLATON (Spek, 2009)
;
_computing_structure_refinement
;
SHELXL2014 (Sheldrick, 2015)
;
_computing_structure_solution
;
SHELXS97 (Sheldrick, 2008)
;
_diffrn_ambient_temperature 150(2)
_diffrn_detector_area_resol_mean 0.3660
_diffrn_measured_fraction_theta_full 0.999
_diffrn_measured_fraction_theta_max 0.999
_diffrn_measurement_device_type 'Bruker SMART APEX CCD area-detector'
_diffrn_measurement_method '\f and \w'
_diffrn_radiation_type MoK\a
_diffrn_radiation_wavelength 0.71073
_diffrn_reflns_av_R_equivalents 0.0473
_diffrn_reflns_limit_h_max 15
_diffrn_reflns_limit_h_min -15
_diffrn_reflns_limit_k_max 23
_diffrn_reflns_limit_k_min -22
_diffrn_reflns_limit_l_max 18
_diffrn_reflns_limit_l_min -18
_diffrn_reflns_number 49268
_diffrn_reflns_theta_full 25.242
_diffrn_reflns_theta_max 27.498
_diffrn_reflns_theta_min 1.792
_diffrn_standards_decay_% 0
_diffrn_standards_interval_count 0
_diffrn_standards_interval_time 0
_diffrn_standards_number 0
_exptl_absorpt_coefficient_mu 0.225
_exptl_absorpt_correction_T_max 0.982
_exptl_absorpt_correction_T_min 0.822
_exptl_absorpt_correction_type multi-scan
_exptl_absorpt_process_details
;
(SADABS; Sheldrick, 2003)
;
_exptl_crystal_colour colourless
_exptl_crystal_density_diffrn 1.278
_exptl_crystal_description plate
_exptl_crystal_F_000 1192
_exptl_crystal_size_max 0.260
_exptl_crystal_size_mid 0.200
_exptl_crystal_size_min 0.080
_refine_diff_density_max 0.390
_refine_diff_density_min -0.266
_refine_ls_extinction_method none
_refine_ls_goodness_of_fit_ref 1.082
_refine_ls_hydrogen_treatment constr
_refine_ls_matrix_type full
_refine_ls_number_parameters 383
_refine_ls_number_reflns 6697
_refine_ls_number_restraints 8
_refine_ls_restrained_S_all 1.082
_refine_ls_R_factor_all 0.0481
_refine_ls_R_factor_gt 0.0394
_refine_ls_shift/su_max 0.001
_refine_ls_shift/su_mean 0.000
_refine_ls_structure_factor_coef Fsqd
_refine_ls_weighting_details 'w = 1/[\s^2^(Fo^2^)+(0.0593P)^2^+0.4701P] where P=(Fo^2^+2Fc^2^)/3'
_refine_ls_weighting_scheme calc
_refine_ls_wR_factor_gt 0.1051
_refine_ls_wR_factor_ref 0.1107
_reflns_number_gt 5575
_reflns_number_total 6697
_reflns_threshold_expression I>2\s(I)
_cod_data_source_file fa3376sup1.cif
_cod_data_source_block II
_cod_database_code 2020203
_shelx_space_group_comment
;
The symmetry employed for this shelxl refinement is uniquely defined
by the following loop, which should always be used as a source of
symmetry information in preference to the above space-group names.
They are only intended as comments.
;
_shelx_estimated_absorpt_t_min 0.944
_shelx_estimated_absorpt_t_max 0.982
_shelxl_version_number 2.014

loop_
_space_group_symop_operation_xyz
'x, y, z'
'-x, y+1/2, -z+1/2'
'-x, -y, -z'
'x, -y-1/2, z-1/2'

loop_
_atom_site_type_symbol
_atom_site_label
_atom_site_fract_x
_atom_site_fract_y
_atom_site_fract_z
_atom_site_U_iso_or_equiv
_atom_site_adp_type
_atom_site_calc_flag
_atom_site_occupancy
_atom_site_disorder_assembly
_atom_site_disorder_group
O O1 0.85899(10) 0.24709(6) 0.44770(8) 0.0374(3) Uani d 1 . .
C C1 0.85412(16) 0.18343(8) 0.50688(11) 0.0371(4) Uani d 1 . .
H H1A 0.9103 0.1890 0.5691 0.045 Uiso calc 1 . .
H H1B 0.8759 0.1388 0.4744 0.045 Uiso calc 1 . .
C C2 0.73189(16) 0.17599(8) 0.52358(11) 0.0363(4) Uani d 1 . .
H H2A 0.6743 0.1839 0.4625 0.044 Uiso calc 1 . .
H H12B 0.7199 0.1259 0.5475 0.044 Uiso calc 1 . .
O O2 0.71502(10) 0.22985(5) 0.59320(7) 0.0340(2) Uani d 1 . .
C C11 0.96302(14) 0.26073(8) 0.41976(10) 0.0327(3) Uani d 1 . .
C C12 0.96271(13) 0.31932(8) 0.35439(10) 0.0298(3) Uani d 1 . .
C C13 1.06747(14) 0.33593(9) 0.32491(11) 0.0361(3) Uani d 1 . .
H H13 1.0688 0.3756 0.2814 0.043 Uiso calc 1 . .
C C14 1.16912(15) 0.29601(10) 0.35768(12) 0.0428(4) Uani d 1 . .
H H14 1.2395 0.3082 0.3369 0.051 Uiso calc 1 . .
C C15 1.16770(16) 0.23817(10) 0.42100(12) 0.0469(4) Uani d 1 . .
H H15 1.2373 0.2104 0.4433 0.056 Uiso calc 1 . .
C C16 1.06595(16) 0.22055(9) 0.45199(11) 0.0425(4) Uani d 1 . .
H H16 1.0660 0.1808 0.4956 0.051 Uiso calc 1 . .
C C17 0.85570(13) 0.36211(8) 0.31858(10) 0.0290(3) Uani d 1 . .
H H17 0.7858 0.3530 0.3417 0.035 Uiso calc 1 . .
N N11 0.85868(10) 0.41231(6) 0.25519(8) 0.0272(2) Uani d 1 . .
N N12 0.75795(10) 0.45316(6) 0.22535(8) 0.0266(2) Uani d 1 . .
H H12 0.6944 0.4445 0.2485 0.032 Uiso calc 1 . .
C C18 0.75916(11) 0.50678(7) 0.15978(9) 0.0235(3) Uani d 1 . .
S S1 0.63846(3) 0.56058(2) 0.12321(3) 0.02861(10) Uani d 1 . .
N N13 0.85679(10) 0.51483(7) 0.12566(8) 0.0289(3) Uani d 1 . .
H H13A 0.9174 0.4857 0.1460 0.035 Uiso calc 1 . .
H H13B 0.8608 0.5493 0.0827 0.035 Uiso calc 1 . .
C C21 0.61113(13) 0.22865(7) 0.62434(10) 0.0298(3) Uani d 1 . .
C C22 0.59782(13) 0.28345(7) 0.69180(10) 0.0281(3) Uani d 1 . .
C C23 0.49286(14) 0.28640(9) 0.72506(11) 0.0367(3) Uani d 1 . .
H H23 0.4828 0.3232 0.7704 0.044 Uiso calc 1 . .
C C24 0.40334(15) 0.23658(10) 0.69305(13) 0.0456(4) Uani d 1 . .
H H24 0.3321 0.2392 0.7161 0.055 Uiso calc 1 . .
C C25 0.41793(15) 0.18277(9) 0.62724(13) 0.0445(4) Uani d 1 . .
H H25 0.3563 0.1485 0.6053 0.053 Uiso calc 1 . .
C C26 0.52082(15) 0.17821(8) 0.59301(11) 0.0392(4) Uani d 1 . .
H H26 0.5300 0.1408 0.5482 0.047 Uiso calc 1 . .
C C27 0.69081(12) 0.33792(7) 0.72159(10) 0.0274(3) Uani d 1 . .
H H27 0.7606 0.3359 0.6965 0.033 Uiso calc 1 . .
N N21 0.67777(10) 0.38848(6) 0.78175(8) 0.0260(2) Uani d 1 . .
N N22 0.76780(10) 0.43899(6) 0.80416(8) 0.0265(2) Uani d 1 . .
H H22 0.8301 0.4359 0.7779 0.032 Uiso calc 1 . .
C C28 0.75845(11) 0.49324(7) 0.86715(9) 0.0217(3) Uani d 1 . .
S S2 0.86573(3) 0.55753(2) 0.89315(2) 0.02724(10) Uani d 1 . .
N N23 0.66310(10) 0.49286(6) 0.90542(8) 0.0261(2) Uani d 1 . .
H H23A 0.6096 0.4582 0.8893 0.031 Uiso calc 1 . .
H H23B 0.6534 0.5273 0.9469 0.031 Uiso calc 1 . .
N N31 0.44284(12) 0.43093(8) 0.41013(10) 0.0408(3) Uani d 1 . .
C C31 0.50736(14) 0.44984(10) 0.34677(12) 0.0417(4) Uani d 1 . .
H H31 0.4783 0.4882 0.3027 0.050 Uiso calc 1 . .
O O31 0.60092(11) 0.42186(8) 0.34074(10) 0.0549(3) Uani d 1 . .
C C32 0.48081(17) 0.37110(12) 0.47756(15) 0.0614(6) Uani d 1 . .
H H32A 0.5577 0.3530 0.4694 0.092 Uiso calc 1 . .
H H32B 0.4233 0.3309 0.4652 0.092 Uiso calc 1 . .
H H32C 0.4870 0.3891 0.5436 0.092 Uiso calc 1 . .
C C33 0.33580(15) 0.46992(12) 0.41613(14) 0.0503(4) Uani d 1 . .
H H33A 0.3216 0.5089 0.3673 0.076 Uiso calc 1 . .
H H33B 0.3438 0.4918 0.4803 0.076 Uiso calc 1 . .
H H33C 0.2695 0.4354 0.4048 0.076 Uiso calc 1 . .
N N41 1.0758(5) 0.4003(5) 0.6358(5) 0.0402(7) Uani d 0.839(3) A -1
C C41 0.99151(16) 0.45030(11) 0.63041(14) 0.0365(5) Uani d 0.839(3) A -1
H H41 1.0028 0.4958 0.6003 0.044 Uiso calc 0.839(3) A -1
O O41 0.90127(17) 0.44357(13) 0.66020(15) 0.0476(5) Uani d 0.839(3) A -1
C C42 1.0695(3) 0.33192(15) 0.6838(2) 0.0808(10) Uani d 0.839(3) A -1
H H42A 0.9875 0.3217 0.6871 0.121 Uiso calc 0.839(3) A -1
H H42B 1.1174 0.3346 0.7491 0.121 Uiso calc 0.839(3) A -1
H H42C 1.0991 0.2924 0.6481 0.121 Uiso calc 0.839(3) A -1
C C43 1.1793(2) 0.41538(17) 0.59595(18) 0.0589(7) Uani d 0.839(3) A -1
H H43A 1.1741 0.4654 0.5693 0.088 Uiso calc 0.839(3) A -1
H H43B 1.1835 0.3797 0.5449 0.088 Uiso calc 0.839(3) A -1
H H43C 1.2501 0.4112 0.6469 0.088 Uiso calc 0.839(3) A -1
N N51 1.091(3) 0.403(3) 0.635(3) 0.0402(7) Uani d 0.161(3) A -2
C C51 1.0150(8) 0.3948(7) 0.6915(7) 0.065(4) Uani d 0.161(3) A -2
H H51 1.0375 0.3620 0.7443 0.079 Uiso calc 0.161(3) A -2
O O51 0.9197(9) 0.4242(8) 0.6841(9) 0.0476(5) Uani d 0.161(3) A -2
C C52 1.0712(13) 0.4539(9) 0.5564(9) 0.079(5) Uani d 0.161(3) A -2
H H52A 1.0699 0.4274 0.4960 0.118 Uiso calc 0.161(3) A -2
H H52B 1.1345 0.4906 0.5660 0.118 Uiso calc 0.161(3) A -2
H H52C 0.9956 0.4788 0.5534 0.118 Uiso calc 0.161(3) A -2
C C53 1.2003(9) 0.3610(9) 0.6513(9) 0.074(5) Uani d 0.161(3) A -2
H H53A 1.2033 0.3309 0.5945 0.110 Uiso calc 0.161(3) A -2
H H53B 1.2037 0.3289 0.7073 0.110 Uiso calc 0.161(3) A -2
H H53C 1.2674 0.3950 0.6635 0.110 Uiso calc 0.161(3) A -2

loop_
_atom_site_aniso_label
_atom_site_aniso_U_11
_atom_site_aniso_U_22
_atom_site_aniso_U_33
_atom_site_aniso_U_12
_atom_site_aniso_U_13
_atom_site_aniso_U_23
O1 0.0516(7) 0.0297(5) 0.0355(6) 0.0109(5) 0.0199(5) 0.0116(4)
C1 0.0667(11) 0.0207(7) 0.0275(7) 0.0081(7) 0.0178(7) 0.0042(5)
C2 0.0660(10) 0.0198(7) 0.0264(7) -0.0028(7) 0.0169(7) -0.0042(5)
O2 0.0506(6) 0.0249(5) 0.0304(5) -0.0076(4) 0.0173(5) -0.0099(4)
C11 0.0457(9) 0.0296(7) 0.0258(7) 0.0111(6) 0.0141(6) 0.0018(6)
C12 0.0366(7) 0.0302(7) 0.0241(7) 0.0078(6) 0.0095(6) 0.0018(5)
C13 0.0384(8) 0.0423(9) 0.0297(8) 0.0086(7) 0.0118(6) 0.0046(6)
C14 0.0380(8) 0.0547(10) 0.0374(9) 0.0132(8) 0.0119(7) -0.0019(7)
C15 0.0500(10) 0.0542(10) 0.0359(9) 0.0279(8) 0.0078(7) 0.0008(7)
C16 0.0587(10) 0.0393(9) 0.0311(8) 0.0219(8) 0.0129(7) 0.0072(6)
C17 0.0322(7) 0.0295(7) 0.0271(7) 0.0030(6) 0.0102(6) 0.0044(5)
N11 0.0278(6) 0.0282(6) 0.0263(6) 0.0045(5) 0.0072(5) 0.0030(5)
N12 0.0247(6) 0.0297(6) 0.0277(6) 0.0029(5) 0.0105(5) 0.0057(5)
C18 0.0251(6) 0.0257(6) 0.0204(6) 0.0006(5) 0.0059(5) -0.0009(5)
S1 0.02542(18) 0.03206(19) 0.02971(19) 0.00731(13) 0.00883(14) 0.00404(13)
N13 0.0242(6) 0.0343(6) 0.0298(6) 0.0050(5) 0.0094(5) 0.0113(5)
C21 0.0426(8) 0.0226(7) 0.0244(7) -0.0065(6) 0.0073(6) 0.0008(5)
C22 0.0369(7) 0.0231(6) 0.0249(7) -0.0057(6) 0.0074(6) -0.0002(5)
C23 0.0404(8) 0.0342(8) 0.0387(8) -0.0069(6) 0.0157(7) -0.0040(6)
C24 0.0410(9) 0.0435(9) 0.0550(11) -0.0139(7) 0.0158(8) 0.0006(8)
C25 0.0469(9) 0.0336(8) 0.0511(10) -0.0182(7) 0.0056(8) 0.0003(7)
C26 0.0554(10) 0.0254(7) 0.0348(8) -0.0118(7) 0.0047(7) -0.0036(6)
C27 0.0325(7) 0.0257(7) 0.0257(7) -0.0028(5) 0.0098(5) -0.0045(5)
N21 0.0312(6) 0.0234(5) 0.0245(6) -0.0040(5) 0.0078(5) -0.0025(4)
N22 0.0280(6) 0.0262(6) 0.0277(6) -0.0046(5) 0.0114(5) -0.0080(4)
C28 0.0242(6) 0.0218(6) 0.0195(6) 0.0012(5) 0.0054(5) 0.0002(5)
S2 0.02784(18) 0.02690(18) 0.02888(19) -0.00679(13) 0.01024(14) -0.00706(13)
N23 0.0278(6) 0.0251(6) 0.0279(6) -0.0044(5) 0.0111(5) -0.0062(4)
N31 0.0310(7) 0.0566(9) 0.0369(7) 0.0058(6) 0.0125(6) 0.0185(6)
C31 0.0345(8) 0.0581(11) 0.0339(8) 0.0041(7) 0.0107(7) 0.0177(7)
O31 0.0406(7) 0.0758(9) 0.0551(8) 0.0120(6) 0.0255(6) 0.0252(7)
C32 0.0431(10) 0.0771(14) 0.0663(13) 0.0054(9) 0.0167(9) 0.0437(11)
C33 0.0344(9) 0.0687(12) 0.0499(10) 0.0065(8) 0.0135(8) 0.0093(9)
N41 0.0373(18) 0.0547(12) 0.0321(7) 0.0027(18) 0.0152(12) -0.0042(6)
C41 0.0370(10) 0.0436(11) 0.0319(10) -0.0017(8) 0.0145(8) -0.0062(8)
O41 0.0368(9) 0.0675(16) 0.0441(12) 0.0008(7) 0.0210(8) -0.0079(8)
C42 0.125(3) 0.0616(17) 0.0681(18) 0.0312(17) 0.0485(18) 0.0192(13)
C43 0.0372(12) 0.091(2) 0.0545(15) -0.0041(12) 0.0237(11) -0.0256(14)
N51 0.0373(18) 0.0547(12) 0.0321(7) 0.0027(18) 0.0152(12) -0.0042(6)
C51 0.044(7) 0.105(12) 0.047(7) -0.020(7) 0.007(5) -0.030(7)
O51 0.0368(9) 0.0675(16) 0.0441(12) 0.0008(7) 0.0210(8) -0.0079(8)
C52 0.074(10) 0.115(13) 0.057(9) 0.021(9) 0.037(7) 0.014(8)
C53 0.042(7) 0.116(13) 0.064(9) 0.022(8) 0.014(6) -0.032(9)

loop_
_atom_type_symbol
_atom_type_description
_atom_type_scat_dispersion_real
_atom_type_scat_dispersion_imag
_atom_type_scat_source
C C 0.0033 0.0016 'International Tables Vol C Tables 4.2.6.8 and 6.1.1.4'
H H 0.0000 0.0000 'International Tables Vol C Tables 4.2.6.8 and 6.1.1.4'
N N 0.0061 0.0033 'International Tables Vol C Tables 4.2.6.8 and 6.1.1.4'
O O 0.0106 0.0060 'International Tables Vol C Tables 4.2.6.8 and 6.1.1.4'
S S 0.1246 0.1234 'International Tables Vol C Tables 4.2.6.8 and 6.1.1.4'

loop_
_geom_angle_atom_site_label_1
_geom_angle_atom_site_label_2
_geom_angle_atom_site_label_3
_geom_angle
_geom_angle_publ_flag
C1 O1 C11 117.23(11) y
O1 C1 C2 108.55(12) ?
O1 C1 H1A 110.0 ?
C2 C1 H1A 110.0 ?
O1 C1 H1B 110.0 ?
C2 C1 H1B 110.0 ?
H1A C1 H1B 108.4 ?
O2 C2 C1 108.47(12) ?
O2 C2 H2A 110.0 ?
C1 C2 H2A 110.0 ?
O2 C2 H12B 110.0 ?
C1 C2 H12B 110.0 ?
H2A C2 H12B 108.4 ?
C2 O2 C21 117.82(11) y
O1 C11 C16 123.94(13) ?
O1 C11 C12 116.30(12) ?
C16 C11 C12 119.76(14) ?
C13 C12 C11 118.29(13) ?
C13 C12 C17 120.68(13) ?
C11 C12 C17 121.02(13) ?
C14 C13 C12 121.47(15) ?
C14 C13 H13 119.3 ?
C12 C13 H13 119.3 ?
C13 C14 C15 119.55(16) ?
C13 C14 H14 120.2 ?
C15 C14 H14 120.2 ?
C16 C15 C14 120.49(15) ?
C16 C15 H15 119.8 ?
C14 C15 H15 119.8 ?
C15 C16 C11 120.44(15) ?
C15 C16 H16 119.8 ?
C11 C16 H16 119.8 ?
N11 C17 C12 118.41(13) ?
N11 C17 H17 120.8 ?
C12 C17 H17 120.8 ?
C17 N11 N12 116.99(11) ?
C18 N12 N11 118.21(11) ?
C18 N12 H12 120.9 ?
N11 N12 H12 120.9 ?
N13 C18 N12 117.44(11) ?
N13 C18 S1 122.50(10) ?
N12 C18 S1 120.05(10) ?
C18 N13 H13A 120.0 ?
C18 N13 H13B 120.0 ?
H13A N13 H13B 120.0 ?
O2 C21 C26 124.28(13) ?
O2 C21 C22 115.76(12) ?
C26 C21 C22 119.96(14) ?
C23 C22 C21 118.76(13) ?
C23 C22 C27 121.42(13) ?
C21 C22 C27 119.74(13) ?
C24 C23 C22 120.94(15) ?
C24 C23 H23 119.5 ?
C22 C23 H23 119.5 ?
C23 C24 C25 119.66(16) ?
C23 C24 H24 120.2 ?
C25 C24 H24 120.2 ?
C26 C25 C24 120.88(14) ?
C26 C25 H25 119.6 ?
C24 C25 H25 119.6 ?
C25 C26 C21 119.79(15) ?
C25 C26 H26 120.1 ?
C21 C26 H26 120.1 ?
N21 C27 C22 119.69(13) ?
N21 C27 H27 120.2 ?
C22 C27 H27 120.2 ?
C27 N21 N22 116.22(11) ?
C28 N22 N21 118.57(11) ?
C28 N22 H22 120.7 ?
N21 N22 H22 120.7 ?
N23 C28 N22 116.98(11) ?
N23 C28 S2 123.52(10) ?
N22 C28 S2 119.49(10) ?
C28 N23 H23A 120.0 ?
C28 N23 H23B 120.0 ?
H23A N23 H23B 120.0 ?
C31 N31 C33 121.58(14) ?
C31 N31 C32 120.09(14) ?
C33 N31 C32 118.31(14) ?
O31 C31 N31 125.08(15) ?
O31 C31 H31 117.5 ?
N31 C31 H31 117.5 ?
N31 C32 H32A 109.5 ?
N31 C32 H32B 109.5 ?
H32A C32 H32B 109.5 ?
N31 C32 H32C 109.5 ?
H32A C32 H32C 109.5 ?
H32B C32 H32C 109.5 ?
N31 C33 H33A 109.5 ?
N31 C33 H33B 109.5 ?
H33A C33 H33B 109.5 ?
N31 C33 H33C 109.5 ?
H33A C33 H33C 109.5 ?
H33B C33 H33C 109.5 ?
C41 N41 C42 120.9(3) ?
C41 N41 C43 120.6(5) ?
C42 N41 C43 118.5(3) ?
O41 C41 N41 126.2(3) ?
O41 C41 H41 116.9 ?
N41 C41 H41 116.9 ?
N41 C42 H42A 109.5 ?
N41 C42 H42B 109.5 ?
H42A C42 H42B 109.5 ?
N41 C42 H42C 109.5 ?
H42A C42 H42C 109.5 ?
H42B C42 H42C 109.5 ?
N41 C43 H43A 109.5 ?
N41 C43 H43B 109.5 ?
H43A C43 H43B 109.5 ?
N41 C43 H43C 109.5 ?
H43A C43 H43C 109.5 ?
H43B C43 H43C 109.5 ?
C51 N51 C52 121.8(7) ?
C51 N51 C53 120.6(8) ?
C52 N51 C53 117.6(7) ?
O51 C51 N51 127.6(9) ?
O51 C51 H51 116.2 ?
N51 C51 H51 116.2 ?
N51 C52 H52A 109.5 ?
N51 C52 H52B 109.5 ?
H52A C52 H52B 109.5 ?
N51 C52 H52C 109.5 ?
H52A C52 H52C 109.5 ?
H52B C52 H52C 109.5 ?
N51 C53 H53A 109.5 ?
N51 C53 H53B 109.5 ?
H53A C53 H53B 109.5 ?
N51 C53 H53C 109.5 ?
H53A C53 H53C 109.5 ?
H53B C53 H53C 109.5 ?

loop_
_geom_bond_atom_site_label_1
_geom_bond_atom_site_label_2
_geom_bond_distance
O1 C11 1.3684(18)
O1 C1 1.4353(16)
C1 C2 1.492(2)
C1 H1A 0.9900
C1 H1B 0.9900
C2 O2 1.4308(16)
C2 H2A 0.9900
C2 H12B 0.9900
O2 C21 1.3666(18)
C11 C16 1.394(2)
C11 C12 1.4099(19)
C12 C13 1.397(2)
C12 C17 1.4646(19)
C13 C14 1.381(2)
C13 H13 0.9500
C14 C15 1.383(2)
C14 H14 0.9500
C15 C16 1.379(2)
C15 H15 0.9500
C16 H16 0.9500
C17 N11 1.2850(17)
C17 H17 0.9500
N11 N12 1.3759(16)
N12 C18 1.3478(17)
N12 H12 0.8800
C18 N13 1.3283(17)
C18 S1 1.6991(13)
N13 H13A 0.8800
N13 H13B 0.8800
C21 C26 1.394(2)
C21 C22 1.4099(19)
C22 C23 1.395(2)
C22 C27 1.4605(19)
C23 C24 1.382(2)
C23 H23 0.9500
C24 C25 1.385(2)
C24 H24 0.9500
C25 C26 1.381(2)
C25 H25 0.9500
C26 H26 0.9500
C27 N21 1.2825(17)
C27 H27 0.9500
N21 N22 1.3771(15)
N22 C28 1.3483(16)
N22 H22 0.8800
C28 N23 1.3288(16)
C28 S2 1.6907(13)
N23 H23A 0.8800
N23 H23B 0.8800
N31 C31 1.327(2)
N31 C33 1.447(2)
N31 C32 1.454(2)
C31 O31 1.218(2)
C31 H31 0.9500
C32 H32A 0.9800
C32 H32B 0.9800
C32 H32C 0.9800
C33 H33A 0.9800
C33 H33B 0.9800
C33 H33C 0.9800
N41 C41 1.324(5)
N41 C42 1.424(7)
N41 C43 1.455(4)
C41 O41 1.213(2)
C41 H41 0.9500
C42 H42A 0.9800
C42 H42B 0.9800
C42 H42C 0.9800
C43 H43A 0.9800
C43 H43B 0.9800
C43 H43C 0.9800
N51 C51 1.323(6)
N51 C52 1.424(9)
N51 C53 1.456(6)
C51 O51 1.213(5)
C51 H51 0.9500
C52 H52A 0.9800
C52 H52B 0.9800
C52 H52C 0.9800
C53 H53A 0.9800
C53 H53B 0.9800
C53 H53C 0.9800

loop_
_geom_hbond_atom_site_label_D
_geom_hbond_atom_site_label_H
_geom_hbond_atom_site_label_A
_geom_hbond_site_symmetry_A
_geom_hbond_distance_DH
_geom_hbond_distance_HA
_geom_hbond_distance_DA
_geom_hbond_angle_DHA
_geom_hbond_publ_flag
N12 H12 O31 . 0.88 1.91 2.7468(18) 159 y
N13 H13A N11 . 0.88 2.25 2.6110(17) 104 y
N13 H13A S2 3_766 0.88 2.80 3.5383(14) 143 y
N13 H13B S2 1_554 0.88 2.71 3.4103(13) 138 y
N22 H22 O41 . 0.88 2.01 2.806(2) 149 y
N22 H22 O51 . 0.88 1.86 2.704(12) 160 y
N23 H23A N21 . 0.88 2.25 2.6101(16) 105 y
N23 H23A S1 3_666 0.88 2.87 3.5744(14) 138 y
N23 H23B S1 1_556 0.88 2.61 3.3907(13) 148 y
C17 H17 O31 . 0.95 2.48 3.225(2) 135 y
C27 H27 O51 . 0.95 2.48 3.220(12) 135 y

loop_
_geom_torsion_atom_site_label_1
_geom_torsion_atom_site_label_2
_geom_torsion_atom_site_label_3
_geom_torsion_atom_site_label_4
_geom_torsion
_geom_torsion_publ_flag
C2 C1 O1 C11 -176.33(12) y
C1 O1 C11 C16 -5.8(2) ?
C1 O1 C11 C12 174.21(12) y
O1 C11 C12 C13 179.10(13) ?
C16 C11 C12 C13 -0.9(2) ?
O1 C11 C12 C17 -0.5(2) y
C16 C11 C12 C17 179.45(14) ?
C11 C12 C13 C14 0.6(2) ?
C17 C12 C13 C14 -179.77(15) ?
C12 C13 C14 C15 0.1(2) ?
C13 C14 C15 C16 -0.5(3) ?
C14 C15 C16 C11 0.1(3) ?
O1 C11 C16 C15 -179.44(15) ?
C12 C11 C16 C15 0.6(2) ?
C13 C12 C17 N11 4.1(2) ?
C11 C12 C17 N11 -176.32(13) y
C12 C17 N11 N12 -177.92(12) y
C17 N11 N12 C18 179.20(12) y
N11 N12 C18 N13 2.38(18) y
N11 N12 C18 S1 -178.06(9) ?
O1 C1 C2 O2 -75.91(14) y
C1 C2 O2 C21 -175.10(11) y
C2 O2 C21 C26 0.3(2) ?
C2 O2 C21 C22 -179.07(12) y
O2 C21 C22 C23 178.65(12) ?
C26 C21 C22 C23 -0.7(2) ?
O2 C21 C22 C27 1.75(19) y
C26 C21 C22 C27 -177.64(13) ?
C21 C22 C23 C24 0.2(2) ?
C27 C22 C23 C24 177.05(15) ?
C22 C23 C24 C25 0.2(3) ?
C23 C24 C25 C26 -0.1(3) ?
C24 C25 C26 C21 -0.5(3) ?
O2 C21 C26 C25 -178.45(14) ?
C22 C21 C26 C25 0.9(2) ?
C23 C22 C27 N21 2.0(2) ?
C21 C22 C27 N21 178.86(13) y
C22 C27 N21 N22 -178.21(12) y
C27 N21 N22 C28 -179.94(12) y
N21 N22 C28 N23 1.71(17) y
N21 N22 C28 S2 -178.05(9) ?
C33 N31 C31 O31 176.36(19) ?
C32 N31 C31 O31 -1.9(3) ?
C42 N41 C41 O41 -3.1(12) ?
C43 N41 C41 O41 179.3(5) ?
C52 N51 C51 O51 4(8) ?
C53 N51 C51 O51 -177(3) ?

_cod_database_fobs_code 2020203
